data_1506242
loop_
_publ_author_name
'Hong, Wen-Xu'
'Chen, Ling-Jun'
'Zhong, Chun-Long'
'Yao, Zhu-Jun'

_publ_section_title
;
 Bidirectional synthesis of the central amino acid of chloptosin.
;
_journal_issue 21
_journal_name_full 'Organic letters'
_journal_page_first 4919
_journal_page_last 4922
_journal_paper_doi 10.1021/ol0620139
_journal_volume 8
_journal_year 2006
_chemical_absolute_configuration ad
_chemical_formula_sum 'C42 H56 Cl2 N4 O12'
_chemical_formula_weight 879.81
_chemical_name_systematic
; 
 ? 
;
_space_group_IT_number 146
_symmetry_cell_setting rhombohedral
_symmetry_space_group_name_Hall 'R 3'
_symmetry_space_group_name_H-M 'R 3 :H'
_atom_sites_solution_hydrogens geom
_atom_sites_solution_primary direct
_atom_sites_solution_secondary difmap
_audit_creation_method SHELXL-97
_cell_angle_alpha 90.00
_cell_angle_beta 90.00
_cell_angle_gamma 120.00
_cell_formula_units_Z 9
_cell_length_a 27.991(7)
_cell_length_b 27.991(7)
_cell_length_c 20.057(7)
_cell_measurement_reflns_used 2490
_cell_measurement_temperature 293(2)
_cell_measurement_theta_max 35.867
_cell_measurement_theta_min 4.888
_cell_volume 13609(7)
_computing_cell_refinement 'Bruker SMART'
_computing_data_collection 'Bruker SMART'
_computing_data_reduction 'Bruker SHELXTL'
_computing_molecular_graphics 'Bruker SHELXTL'
_computing_publication_material 'Bruker SHELXTL'
_computing_structure_refinement 'SHELXL-97 (Sheldrick, 1997)'
_computing_structure_solution 'SHELXS-97 (Sheldrick, 1990)'
_diffrn_ambient_temperature 293(2)
_diffrn_measured_fraction_theta_full 0.999
_diffrn_measured_fraction_theta_max 0.999
_diffrn_measurement_device_type 'CCD area detector'
_diffrn_measurement_method 'phi and omega scans'
_diffrn_radiation_monochromator graphite
_diffrn_radiation_source 'fine-focus sealed tube'
_diffrn_radiation_type MoK\a
_diffrn_radiation_wavelength 0.71073
_diffrn_reflns_av_R_equivalents 0.1387
_diffrn_reflns_av_sigmaI/netI 0.2041
_diffrn_reflns_limit_h_max 33
_diffrn_reflns_limit_h_min -28
_diffrn_reflns_limit_k_max 33
_diffrn_reflns_limit_k_min -33
_diffrn_reflns_limit_l_max 23
_diffrn_reflns_limit_l_min -24
_diffrn_reflns_number 22864
_diffrn_reflns_theta_full 25.50
_diffrn_reflns_theta_max 25.50
_diffrn_reflns_theta_min 1.45
_exptl_absorpt_coefficient_mu 0.155
_exptl_absorpt_correction_T_max 1.00000
_exptl_absorpt_correction_T_min 0.75094
_exptl_absorpt_correction_type empirical
_exptl_crystal_colour colorless
_exptl_crystal_density_diffrn 0.966
_exptl_crystal_density_method 'not measured'
_exptl_crystal_F_000 4194
_exptl_crystal_size_max 0.508
_exptl_crystal_size_mid 0.467
_exptl_crystal_size_min 0.289
_refine_diff_density_max 0.549
_refine_diff_density_min -0.388
_refine_diff_density_rms 0.095
_refine_ls_abs_structure_details 'Flack H D (1983), Acta Cryst. A39, 876-881'
_refine_ls_abs_structure_Flack -0.02(13)
_refine_ls_extinction_coef 0.0024(2)
_refine_ls_extinction_expression Fc^*^=kFc[1+0.001xFc^2^\l^3^/sin(2\q)]^-1/4^
_refine_ls_extinction_method SHELXL
_refine_ls_goodness_of_fit_ref 0.859
_refine_ls_hydrogen_treatment constr
_refine_ls_matrix_type full
_refine_ls_number_parameters 533
_refine_ls_number_reflns 10787
_refine_ls_number_restraints 2
_refine_ls_restrained_S_all 0.859
_refine_ls_R_factor_all 0.2038
_refine_ls_R_factor_gt 0.0963
_refine_ls_shift/su_max 0.098
_refine_ls_shift/su_mean 0.026
_refine_ls_structure_factor_coef Fsqd
_refine_ls_weighting_details 'calc w=1/[\s^2^(Fo^2^)+(0.1473P)^2^+0.0000P] where P=(Fo^2^+2Fc^2^)/3'
_refine_ls_weighting_scheme calc
_refine_ls_wR_factor_gt 0.2328
_refine_ls_wR_factor_ref 0.2847
_reflns_number_gt 3929
_reflns_number_total 10787
_reflns_threshold_expression >2sigma(I)
_cod_data_source_file ol0620139si20060815_013725.cif
_cod_data_source_block cd25192
_cod_depositor_comments
;
The following automatic conversions were performed:

'_symmetry_cell_setting' value 'Rhombohedral' changed to
'rhombohedral' according to
/home/saulius/struct/CIF-dictionaries/cif_core.dic dictionary named
'cif_core.dic' version 2.4.1 from 2010-06-29.

Automatic conversion script
Id: cif_fix_values 1715 2011-07-08 13:25:40Z adriana 
;
_cod_original_cell_volume 13609(6)
_cod_original_sg_symbol_H-M R3
_cod_database_code 1506242

loop_
_symmetry_equiv_pos_as_xyz
'x, y, z'
'-y, x-y, z'
'-x+y, -x, z'
'x+2/3, y+1/3, z+1/3'
'-y+2/3, x-y+1/3, z+1/3'
'-x+y+2/3, -x+1/3, z+1/3'
'x+1/3, y+2/3, z+2/3'
'-y+1/3, x-y+2/3, z+2/3'
'-x+y+1/3, -x+2/3, z+2/3'

loop_
_atom_site_label
_atom_site_type_symbol
_atom_site_fract_x
_atom_site_fract_y
_atom_site_fract_z
_atom_site_U_iso_or_equiv
_atom_site_adp_type
_atom_site_occupancy
_atom_site_symmetry_multiplicity
_atom_site_calc_flag
_atom_site_refinement_flags
Cl1 Cl 0.31999(9) 0.99726(8) 0.18003(12) 0.0719(7) Uani 1 1 d .
Cl2 Cl 0.21396(10) 1.02817(10) 0.12435(15) 0.0936(9) Uani 1 1 d .
N1 N 0.4792(3) 1.1578(3) 0.0495(3) 0.0614(18) Uani 1 1 d .
N2 N 0.4993(3) 1.1402(3) -0.0657(4) 0.080(2) Uani 1 1 d .
N3 N 0.1124(3) 0.8277(3) 0.0330(4) 0.073(2) Uani 1 1 d .
N4 N 0.1095(3) 0.8077(3) -0.0877(3) 0.0608(18) Uani 1 1 d .
O1 O 0.4107(3) 1.1975(3) -0.0388(3) 0.0857(19) Uani 1 1 d .
H1 H 0.4128 1.2072 0.0001 0.129 Uiso 1 1 calc R
O2 O 0.4972(4) 1.0757(4) -0.2018(4) 0.121(3) Uani 1 1 d .
H2 H 0.5129 1.0719 -0.1695 0.132 Uiso 1 1 calc R
O3 O 0.5543(3) 1.2382(3) 0.0812(3) 0.094(2) Uani 1 1 d .
O4 O 0.5040(2) 1.1711(2) 0.1554(3) 0.0705(16) Uani 1 1 d .
O5 O 0.5441(4) 1.0931(4) -0.0886(4) 0.132(3) Uani 1 1 d .
O6 O 0.5747(3) 1.1583(3) -0.0076(4) 0.117(3) Uani 1 1 d .
O7 O 0.2182(3) 0.8087(2) 0.0002(3) 0.0786(18) Uani 1 1 d .
H7 H 0.2219 0.8154 0.0402 0.118 Uiso 1 1 calc R
O8 O 0.1169(3) 0.8523(3) -0.2393(3) 0.0829(19) Uani 1 1 d .
H8 H 0.0903 0.8261 -0.2571 0.124 Uiso 1 1 calc R
O9 O 0.0573(3) 0.7455(3) 0.0840(4) 0.119(3) Uani 1 1 d .
O10 O 0.0734(3) 0.8262(3) 0.1284(4) 0.119(3) Uani 1 1 d .
O11 O 0.0370(2) 0.7923(3) -0.1557(4) 0.093(2) Uani 1 1 d .
O12 O 0.0240(2) 0.7451(3) -0.0580(3) 0.086(2) Uani 1 1 d .
C1 C 0.4240(3) 1.1151(3) 0.0607(4) 0.0484(19) Uani 1 1 d .
C2 C 0.4025(3) 1.0817(3) 0.1149(4) 0.053(2) Uani 1 1 d .
H2A H 0.4238 1.0863 0.1526 0.064 Uiso 1 1 calc R
C3 C 0.3474(3) 1.0402(3) 0.1114(4) 0.0499(19) Uani 1 1 d .
C4 C 0.3150(3) 1.0308(3) 0.0554(4) 0.054(2) Uani 1 1 d .
C5 C 0.3376(3) 1.0675(3) 0.0022(4) 0.058(2) Uani 1 1 d .
H5 H 0.3165 1.0632 -0.0355 0.069 Uiso 1 1 calc R
C6 C 0.3921(3) 1.1106(3) 0.0057(4) 0.053(2) Uani 1 1 d .
C7 C 0.4240(3) 1.1554(3) -0.0433(4) 0.061(2) Uani 1 1 d .
C8 C 0.4840(3) 1.1735(4) -0.0218(5) 0.076(3) Uani 1 1 d .
H8A H 0.5088 1.2131 -0.0281 0.092 Uiso 1 1 calc R
C9 C 0.4583(4) 1.1119(4) -0.1174(4) 0.075(3) Uani 1 1 d .
H9 H 0.4355 1.0731 -0.1045 0.090 Uiso 1 1 calc R
C10 C 0.4229(4) 1.1392(4) -0.1130(5) 0.077(3) Uani 1 1 d .
H10A H 0.4377 1.1714 -0.1418 0.092 Uiso 1 1 calc R
H10B H 0.3854 1.1136 -0.1268 0.092 Uiso 1 1 calc R
C11 C 0.4798(5) 1.1140(5) -0.1864(5) 0.102(4) Uani 1 1 d .
H11A H 0.4512 1.1086 -0.2178 0.123 Uiso 1 1 calc R
H11B H 0.5108 1.1508 -0.1937 0.123 Uiso 1 1 calc R
C12 C 0.5162(4) 1.1939(4) 0.0956(5) 0.067(2) Uani 1 1 d .
C13 C 0.5334(4) 1.2049(4) 0.2160(5) 0.080(3) Uani 1 1 d .
C14 C 0.5951(4) 1.2241(6) 0.2093(6) 0.110(5) Uani 1 1 d .
H14A H 0.6161 1.2562 0.2366 0.125 Uiso 1 1 calc R
H14B H 0.6061 1.2332 0.1636 0.125 Uiso 1 1 calc R
H14C H 0.6016 1.1952 0.2235 0.125 Uiso 1 1 calc R
C15 C 0.5230(5) 1.2515(5) 0.2248(6) 0.111(4) Uani 1 1 d .
H15A H 0.5245 1.2679 0.1822 0.127 Uiso 1 1 calc R
H15B H 0.5506 1.2787 0.2536 0.127 Uiso 1 1 calc R
H15C H 0.4872 1.2382 0.2442 0.127 Uiso 1 1 calc R
C16 C 0.5069(5) 1.1621(5) 0.2706(6) 0.107(4) Uani 1 1 d .
H16A H 0.5197 1.1794 0.3133 0.120 Uiso 1 1 calc R
H16B H 0.5165 1.1339 0.2649 0.120 Uiso 1 1 calc R
H16C H 0.4675 1.1459 0.2683 0.120 Uiso 1 1 calc R
C17 C 0.5415(5) 1.1293(6) -0.0577(7) 0.104(4) Uani 1 1 d .
C18 C 0.6250(7) 1.1525(9) 0.0081(10) 0.114(7) Uani 1 1 d D
C19 C 0.6121(12) 1.0966(11) 0.0254(15) 0.122(13) Uiso 1 1 d D
H19A H 0.5778 1.0704 0.0049 0.138 Uiso 1 1 calc R
H19B H 0.6089 1.0921 0.0729 0.138 Uiso 1 1 calc R
H19C H 0.6410 1.0905 0.0097 0.138 Uiso 1 1 calc R
C20 C 0.6631(13) 1.1695(13) -0.0480(17) 0.115(15) Uiso 1 1 d .
H20A H 0.6988 1.1777 -0.0324 0.132 Uiso 1 1 calc R
H20B H 0.6657 1.2018 -0.0683 0.132 Uiso 1 1 calc R
H20C H 0.6499 1.1402 -0.0802 0.132 Uiso 1 1 calc R
C21 C 0.6570(7) 1.2023(7) 0.0475(9) 0.115(7) Uiso 1 1 d .
H21A H 0.6434 1.1959 0.0925 0.133 Uiso 1 1 calc R
H21B H 0.6536 1.2320 0.0286 0.133 Uiso 1 1 calc R
H21C H 0.6951 1.2119 0.0475 0.133 Uiso 1 1 calc R
C22 C 0.1592(3) 0.8822(3) 0.0419(4) 0.061(2) Uani 1 1 d .
C23 C 0.1611(3) 0.9250(4) 0.0793(5) 0.073(3) Uani 1 1 d .
H23 H 0.1303 0.9213 0.1014 0.088 Uiso 1 1 calc R
C24 C 0.2111(3) 0.9729(3) 0.0818(4) 0.060(2) Uani 1 1 d .
C25 C 0.2584(3) 0.9800(3) 0.0493(4) 0.054(2) Uani 1 1 d .
C26 C 0.2545(3) 0.9367(3) 0.0111(4) 0.057(2) Uani 1 1 d .
H26 H 0.2854 0.9402 -0.0107 0.068 Uiso 1 1 calc R
C27 C 0.2039(3) 0.8880(3) 0.0057(4) 0.057(2) Uani 1 1 d .
C28 C 0.1919(3) 0.8351(3) -0.0295(5) 0.062(2) Uani 1 1 d .
C29 C 0.1275(3) 0.8018(3) -0.0225(5) 0.066(2) Uani 1 1 d .
H29 H 0.1147 0.7629 -0.0128 0.079 Uiso 1 1 calc R
C30 C 0.1548(3) 0.8462(3) -0.1290(4) 0.051(2) Uani 1 1 d .
H30 H 0.1611 0.8836 -0.1214 0.062 Uiso 1 1 calc R
C31 C 0.2014(3) 0.8421(3) -0.1019(4) 0.056(2) Uani 1 1 d .
H31A H 0.2360 0.8754 -0.1115 0.067 Uiso 1 1 calc R
H31B H 0.2023 0.8108 -0.1209 0.067 Uiso 1 1 calc R
C32 C 0.1477(4) 0.8335(4) -0.2047(5) 0.074(3) Uani 1 1 d .
H32A H 0.1840 0.8498 -0.2248 0.089 Uiso 1 1 calc R
H32B H 0.1301 0.7939 -0.2106 0.089 Uiso 1 1 calc R
C33 C 0.0798(4) 0.7950(6) 0.0831(6) 0.095(3) Uani 1 1 d .
C34 C 0.0476(7) 0.8022(7) 0.1931(8) 0.114(6) Uani 1 1 d .
C35 C 0.0766(8) 0.7760(8) 0.2295(10) 0.112(7) Uiso 1 1 d .
H35A H 0.0641 0.7397 0.2119 0.133 Uiso 1 1 calc R
H35B H 0.0682 0.7734 0.2762 0.133 Uiso 1 1 calc R
H35C H 0.1157 0.7983 0.2232 0.133 Uiso 1 1 calc R
C36 C 0.0513(9) 0.8518(10) 0.2223(10) 0.111(10) Uani 1 1 d .
H36A H 0.0867 0.8831 0.2123 0.132 Uiso 1 1 calc R
H36B H 0.0469 0.8474 0.2698 0.132 Uiso 1 1 calc R
H36C H 0.0228 0.8575 0.2041 0.132 Uiso 1 1 calc R
C37 C -0.0123(6) 0.7607(7) 0.1844(8) 0.114(7) Uani 1 1 d .
H37A H -0.0300 0.7771 0.1599 0.126 Uiso 1 1 calc R
H37B H -0.0294 0.7490 0.2274 0.126 Uiso 1 1 calc R
H37C H -0.0159 0.7294 0.1603 0.126 Uiso 1 1 calc R
C38 C 0.0536(4) 0.7821(4) -0.1057(6) 0.075(3) Uani 1 1 d .
C39 C -0.0381(4) 0.7091(5) -0.0672(9) 0.112(5) Uani 1 1 d .
C40 C -0.0617(8) 0.7468(9) -0.0634(10) 0.100(8) Uiso 1 1 d .
H40A H -0.0540 0.7674 -0.1041 0.121 Uiso 1 1 calc R
H40B H -0.0453 0.7718 -0.0266 0.121 Uiso 1 1 calc R
H40C H -0.1009 0.7253 -0.0569 0.121 Uiso 1 1 calc R
C41 C -0.0533(5) 0.6728(6) -0.0047(8) 0.118(6) Uani 1 1 d .
H41A H -0.0757 0.6808 0.0241 0.132 Uiso 1 1 calc R
H41B H -0.0202 0.6802 0.0184 0.132 Uiso 1 1 calc R
H41C H -0.0733 0.6346 -0.0174 0.132 Uiso 1 1 calc R
C42 C -0.0495(6) 0.6804(7) -0.1360(10) 0.116(9) Uani 1 1 d .
H42A H -0.0814 0.6792 -0.1558 0.134 Uiso 1 1 calc R
H42B H -0.0562 0.6435 -0.1305 0.134 Uiso 1 1 calc R
H42C H -0.0182 0.7007 -0.1645 0.134 Uiso 1 1 calc R

loop_
_atom_site_aniso_label
_atom_site_aniso_U_11
_atom_site_aniso_U_22
_atom_site_aniso_U_33
_atom_site_aniso_U_23
_atom_site_aniso_U_13
_atom_site_aniso_U_12
Cl1 0.0699(14) 0.0499(12) 0.0756(15) 0.0130(11) -0.0039(12) 0.0147(11)
Cl2 0.0669(15) 0.0819(17) 0.123(2) -0.0412(15) 0.0002(14) 0.0301(13)
N1 0.051(4) 0.060(4) 0.055(5) -0.008(4) 0.002(3) 0.013(4)
N2 0.050(4) 0.103(6) 0.077(6) -0.026(5) -0.009(4) 0.030(4)
N3 0.048(4) 0.058(4) 0.073(5) -0.010(4) 0.017(4) -0.003(4)
N4 0.051(4) 0.057(4) 0.054(4) 0.002(3) -0.012(3) 0.012(4)
O1 0.112(5) 0.074(4) 0.073(4) 0.015(4) 0.017(4) 0.047(4)
O2 0.128(7) 0.200(9) 0.080(5) -0.032(6) -0.004(5) 0.115(7)
O3 0.076(4) 0.063(4) 0.081(5) -0.006(3) 0.000(4) -0.012(4)
O4 0.067(4) 0.065(4) 0.058(4) -0.012(3) -0.006(3) 0.017(3)
O5 0.136(7) 0.162(8) 0.123(7) -0.067(6) -0.027(5) 0.092(7)
O6 0.069(5) 0.137(7) 0.148(7) -0.057(6) -0.033(5) 0.055(5)
O7 0.083(4) 0.067(4) 0.083(5) -0.011(4) -0.025(4) 0.035(3)
O8 0.070(4) 0.091(5) 0.075(5) 0.014(4) -0.016(3) 0.031(4)
O9 0.120(6) 0.071(5) 0.090(6) 0.002(4) 0.017(5) -0.009(5)
O10 0.088(5) 0.106(6) 0.097(6) -0.018(5) 0.036(4) 0.000(4)
O11 0.055(4) 0.102(5) 0.094(5) 0.021(4) -0.012(4) 0.018(4)
O12 0.043(3) 0.077(4) 0.100(5) 0.015(4) -0.001(3) 0.003(3)
C1 0.038(4) 0.043(4) 0.056(5) -0.011(4) 0.004(4) 0.014(4)
C2 0.042(5) 0.043(4) 0.069(6) -0.010(4) -0.011(4) 0.017(4)
C3 0.062(5) 0.044(4) 0.048(5) 0.007(4) 0.004(4) 0.030(4)
C4 0.045(4) 0.042(5) 0.066(6) -0.008(4) 0.008(4) 0.016(4)
C5 0.055(5) 0.056(5) 0.057(5) 0.001(4) -0.003(4) 0.024(4)
C6 0.045(5) 0.045(5) 0.064(5) -0.001(4) 0.008(4) 0.019(4)
C7 0.068(6) 0.050(5) 0.057(6) 0.005(4) 0.005(4) 0.024(5)
C8 0.044(5) 0.056(5) 0.086(8) 0.005(5) 0.001(5) -0.007(4)
C9 0.058(5) 0.086(7) 0.062(7) -0.021(5) -0.007(5) 0.023(5)
C10 0.077(6) 0.072(6) 0.070(7) 0.003(5) 0.000(5) 0.028(5)
C11 0.093(8) 0.145(10) 0.058(7) -0.021(7) -0.005(6) 0.051(8)
C12 0.061(6) 0.065(6) 0.059(6) -0.016(5) -0.010(5) 0.019(5)
C13 0.054(5) 0.097(8) 0.062(6) -0.004(6) -0.010(5) 0.017(5)
C14 0.065(7) 0.172(12) 0.121(10) -0.003(9) -0.016(7) 0.051(8)
C15 0.142(10) 0.081(8) 0.095(9) -0.022(6) -0.015(7) 0.045(8)
C16 0.092(8) 0.117(9) 0.086(8) 0.004(7) -0.022(7) 0.033(7)
C17 0.073(7) 0.128(10) 0.112(10) -0.050(8) -0.030(7) 0.051(7)
C18 0.130(12) 0.185(18) 0.177(16) -0.111(14) -0.084(12) 0.108(12)
C22 0.049(5) 0.054(5) 0.064(6) -0.007(4) -0.001(4) 0.014(4)
C23 0.044(5) 0.085(7) 0.076(6) -0.012(5) 0.010(4) 0.021(5)
C24 0.054(5) 0.053(5) 0.066(6) -0.018(4) -0.009(4) 0.022(4)
C25 0.038(4) 0.046(5) 0.061(5) 0.001(4) -0.005(4) 0.009(4)
C26 0.050(5) 0.049(5) 0.058(5) -0.002(4) -0.004(4) 0.016(4)
C27 0.039(5) 0.056(5) 0.065(6) 0.003(4) -0.003(4) 0.016(4)
C28 0.054(5) 0.047(5) 0.075(7) -0.017(4) -0.012(5) 0.018(4)
C29 0.056(5) 0.047(5) 0.074(7) -0.010(4) -0.004(5) 0.010(4)
C30 0.041(4) 0.040(4) 0.061(6) -0.009(4) -0.005(4) 0.012(4)
C31 0.058(5) 0.051(5) 0.046(5) -0.002(4) 0.002(4) 0.018(4)
C32 0.063(6) 0.058(5) 0.080(7) 0.002(5) -0.006(5) 0.014(5)
C33 0.062(6) 0.088(8) 0.075(8) -0.009(7) 0.002(6) -0.006(6)
C34 0.144(13) 0.127(12) 0.102(11) -0.014(10) 0.047(10) 0.024(11)
C36 0.16(2) 0.14(2) 0.138(15) 0.015(15) 0.097(15) 0.069(18)
C37 0.109(11) 0.157(14) 0.171(15) 0.054(11) 0.057(10) 0.026(10)
C38 0.055(6) 0.066(6) 0.085(8) 0.005(6) 0.001(6) 0.017(5)
C39 0.048(6) 0.095(9) 0.221(16) 0.039(10) 0.021(8) 0.011(6)
C41 0.053(7) 0.136(11) 0.175(13) 0.059(10) 0.027(7) -0.012(7)
C42 0.093(10) 0.155(14) 0.208(18) -0.091(13) -0.035(10) -0.037(9)

loop_
_atom_type_symbol
_atom_type_description
_atom_type_scat_dispersion_real
_atom_type_scat_dispersion_imag
_atom_type_scat_source
C C 0.0033 0.0016 'International Tables Vol C Tables 4.2.6.8 and 6.1.1.4'
H H 0.0000 0.0000 'International Tables Vol C Tables 4.2.6.8 and 6.1.1.4'
N N 0.0061 0.0033 'International Tables Vol C Tables 4.2.6.8 and 6.1.1.4'
O O 0.0106 0.0060 'International Tables Vol C Tables 4.2.6.8 and 6.1.1.4'
Cl Cl 0.1484 0.1585 'International Tables Vol C Tables 4.2.6.8 and 6.1.1.4'

loop_
_geom_angle_atom_site_label_1
_geom_angle_atom_site_label_2
_geom_angle_atom_site_label_3
_geom_angle
C12 N1 C1 127.8(7)
C12 N1 C8 120.4(7)
C1 N1 C8 107.5(6)
C17 N2 C9 119.7(9)
C17 N2 C8 128.3(8)
C9 N2 C8 111.5(7)
C33 N3 C22 124.8(8)
C33 N3 C29 118.7(9)
C22 N3 C29 106.1(6)
C38 N4 C29 122.6(7)
C38 N4 C30 125.0(7)
C29 N4 C30 112.2(6)
C7 O1 H1 109.6
C11 O2 H2 109.6
C12 O4 C13 120.1(7)
C17 O6 C18 119.3(9)
C28 O7 H7 109.5
C32 O8 H8 109.4
C33 O10 C34 119.9(11)
C38 O12 C39 118.9(9)
C2 C1 C6 122.1(7)
C2 C1 N1 128.6(7)
C6 C1 N1 109.3(7)
C1 C2 C3 117.1(7)
C1 C2 H2A 121.4
C3 C2 H2A 121.4
C4 C3 C2 123.0(7)
C4 C3 Cl1 119.6(6)
C2 C3 Cl1 117.3(6)
C3 C4 C5 118.0(7)
C3 C4 C25 121.4(7)
C5 C4 C25 120.4(7)
C4 C5 C6 119.7(8)
C4 C5 H5 120.1
C6 C5 H5 120.2
C1 C6 C5 119.7(7)
C1 C6 C7 111.2(7)
C5 C6 C7 129.1(8)
O1 C7 C10 110.3(7)
O1 C7 C6 111.5(7)
C10 C7 C6 117.3(7)
O1 C7 C8 113.9(7)
C10 C7 C8 102.6(7)
C6 C7 C8 100.7(7)
N1 C8 N2 113.5(8)
N1 C8 C7 104.3(7)
N2 C8 C7 103.5(7)
N1 C8 H8A 111.6
N2 C8 H8A 111.7
C7 C8 H8A 111.6
N2 C9 C11 116.4(8)
N2 C9 C10 102.6(7)
C11 C9 C10 112.5(9)
N2 C9 H9 108.3
C11 C9 H9 108.3
C10 C9 H9 108.3
C7 C10 C9 107.0(8)
C7 C10 H10A 110.4
C9 C10 H10A 110.3
C7 C10 H10B 110.3
C9 C10 H10B 110.3
H10A C10 H10B 108.6
O2 C11 C9 117.1(10)
O2 C11 H11A 108.1
C9 C11 H11A 107.9
O2 C11 H11B 108.0
C9 C11 H11B 108.0
H11A C11 H11B 107.2
O3 C12 O4 127.0(8)
O3 C12 N1 123.3(9)
O4 C12 N1 109.6(8)
C15 C13 O4 111.1(8)
C15 C13 C16 112.0(9)
O4 C13 C16 100.9(8)
C15 C13 C14 112.5(10)
O4 C13 C14 108.4(8)
C16 C13 C14 111.3(9)
C13 C14 H14A 109.5
C13 C14 H14B 109.5
H14A C14 H14B 109.5
C13 C14 H14C 109.4
H14A C14 H14C 109.5
H14B C14 H14C 109.5
C13 C15 H15A 109.6
C13 C15 H15B 109.4
H15A C15 H15B 109.5
C13 C15 H15C 109.5
H15A C15 H15C 109.5
H15B C15 H15C 109.5
C13 C16 H16A 109.3
C13 C16 H16B 109.6
H16A C16 H16B 109.5
C13 C16 H16C 109.5
H16A C16 H16C 109.5
H16B C16 H16C 109.5
O5 C17 O6 125.2(11)
O5 C17 N2 122.9(10)
O6 C17 N2 111.6(11)
C20 C18 C21 96(2)
C20 C18 C19 106(2)
C21 C18 C19 127(2)
C20 C18 O6 112(2)
C21 C18 O6 99.8(13)
C19 C18 O6 109.5(17)
C18 C19 H19A 109.4
C18 C19 H19B 109.0
H19A C19 H19B 109.1
C18 C19 H19C 109.0
H19A C19 H19C 109.9
H19B C19 H19C 109.3
C18 C20 H20A 109.1
C18 C20 H20B 109.6
H20A C20 H20B 109.4
C18 C20 H20C 110.0
H20A C20 H20C 109.3
H20B C20 H20C 109.4
C18 C21 H21A 109.1
C18 C21 H21B 109.7
H21A C21 H21B 109.5
C18 C21 H21C 109.6
H21A C21 H21C 109.5
H21B C21 H21C 109.5
C27 C22 C23 122.6(7)
C27 C22 N3 110.4(7)
C23 C22 N3 127.0(7)
C24 C23 C22 116.4(7)
C24 C23 H23 121.7
C22 C23 H23 121.9
C23 C24 C25 123.4(8)
C23 C24 Cl2 117.4(7)
C25 C24 Cl2 119.1(6)
C26 C25 C24 118.5(7)
C26 C25 C4 116.9(7)
C24 C25 C4 124.5(7)
C27 C26 C25 119.6(8)
C27 C26 H26 120.2
C25 C26 H26 120.2
C22 C27 C26 119.3(8)
C22 C27 C28 112.5(7)
C26 C27 C28 127.7(7)
O7 C28 C31 112.2(7)
O7 C28 C27 113.3(7)
C31 C28 C27 113.1(7)
O7 C28 C29 113.3(7)
C31 C28 C29 104.2(7)
C27 C28 C29 99.7(6)
N4 C29 N3 114.7(7)
N4 C29 C28 102.4(7)
N3 C29 C28 107.2(6)
N4 C29 H29 110.7
N3 C29 H29 110.7
C28 C29 H29 110.7
N4 C30 C31 102.3(6)
N4 C30 C32 115.2(6)
C31 C30 C32 111.2(7)
N4 C30 H30 109.2
C31 C30 H30 109.3
C32 C30 H30 109.4
C30 C31 C28 105.5(7)
C30 C31 H31A 110.6
C28 C31 H31A 110.6
C30 C31 H31B 110.7
C28 C31 H31B 110.7
H31A C31 H31B 108.8
O8 C32 C30 115.7(8)
O8 C32 H32A 108.3
C30 C32 H32A 108.4
O8 C32 H32B 108.4
C30 C32 H32B 108.4
H32A C32 H32B 107.4
O9 C33 O10 125.6(10)
O9 C33 N3 125.1(12)
O10 C33 N3 109.1(10)
C36 C34 O10 97.8(13)
C36 C34 C37 107.7(16)
O10 C34 C37 110.8(13)
C36 C34 C35 117.6(17)
O10 C34 C35 112.5(14)
C37 C34 C35 109.9(15)
C34 C35 H35A 109.4
C34 C35 H35B 109.7
H35A C35 H35B 109.5
C34 C35 H35C 109.4
H35A C35 H35C 109.5
H35B C35 H35C 109.5
C34 C36 H36A 109.6
C34 C36 H36B 109.3
H36A C36 H36B 109.5
C34 C36 H36C 109.5
H36A C36 H36C 109.5
H36B C36 H36C 109.5
C34 C37 H37A 109.6
C34 C37 H37B 109.4
H37A C37 H37B 109.5
C34 C37 H37C 109.4
H37A C37 H37C 109.5
H37B C37 H37C 109.5
O11 C38 O12 127.9(9)
O11 C38 N4 124.0(9)
O12 C38 N4 108.1(9)
C40 C39 O12 106.6(12)
C40 C39 C41 110.5(14)
O12 C39 C41 100.7(10)
C40 C39 C42 111.2(16)
O12 C39 C42 108.8(11)
C41 C39 C42 118.0(13)
C39 C40 H40A 109.4
C39 C40 H40B 109.5
H40A C40 H40B 109.4
C39 C40 H40C 109.6
H40A C40 H40C 109.4
H40B C40 H40C 109.4
C39 C41 H41A 109.6
C39 C41 H41B 109.4
H41A C41 H41B 109.5
C39 C41 H41C 109.5
H41A C41 H41C 109.5
H41B C41 H41C 109.5
C39 C42 H42A 109.6
C39 C42 H42B 109.3
H42A C42 H42B 109.5
C39 C42 H42C 109.5
H42A C42 H42C 109.5
H42B C42 H42C 109.5

loop_
_geom_bond_atom_site_label_1
_geom_bond_atom_site_label_2
_geom_bond_distance
Cl1 C3 1.734(8)
Cl2 C24 1.733(8)
N1 C12 1.381(10)
N1 C1 1.421(10)
N1 C8 1.481(11)
N2 C17 1.369(13)
N2 C9 1.454(11)
N2 C8 1.491(12)
N3 C33 1.359(12)
N3 C22 1.442(10)
N3 C29 1.500(11)
N4 C38 1.403(11)
N4 C29 1.442(10)
N4 C30 1.444(10)
O1 C7 1.404(10)
O1 H1 0.8200
O2 C11 1.415(14)
O2 H2 0.8200
O3 C12 1.197(10)
O4 C12 1.321(11)
O4 C13 1.507(11)
O5 C17 1.220(13)
O6 C17 1.333(13)
O6 C18 1.528(15)
O7 C28 1.411(10)
O7 H7 0.8201
O8 C32 1.399(10)
O8 H8 0.8200
O9 C33 1.202(13)
O10 C33 1.333(13)
O10 C34 1.472(16)
O11 C38 1.199(11)
O12 C38 1.348(11)
O12 C39 1.522(13)
C1 C2 1.362(11)
C1 C6 1.383(11)
C2 C3 1.395(10)
C2 H2A 0.9300
C3 C4 1.383(11)
C4 C5 1.393(11)
C4 C25 1.516(10)
C5 C6 1.396(11)
C5 H5 0.9300
C6 C7 1.488(11)
C7 C10 1.465(11)
C7 C8 1.554(12)
C8 H8A 0.9800
C9 C11 1.497(13)
C9 C10 1.527(13)
C9 H9 0.9800
C10 H10A 0.9700
C10 H10B 0.9700
C11 H11A 0.9700
C11 H11B 0.9700
C13 C15 1.485(15)
C13 C16 1.515(14)
C13 C14 1.534(14)
C14 H14A 0.9600
C14 H14B 0.9600
C14 H14C 0.9600
C15 H15A 0.9600
C15 H15B 0.9600
C15 H15C 0.9600
C16 H16A 0.9600
C16 H16B 0.9600
C16 H16C 0.9600
C18 C20 1.46(3)
C18 C21 1.46(2)
C18 C19 1.462(17)
C19 H19A 0.9600
C19 H19B 0.9600
C19 H19C 0.9600
C20 H20A 0.9611
C20 H20B 0.9611
C20 H20C 0.9612
C21 H21A 0.9600
C21 H21B 0.9600
C21 H21C 0.9600
C22 C27 1.384(11)
C22 C23 1.389(12)
C23 C24 1.373(11)
C23 H23 0.9300
C24 C25 1.399(11)
C25 C26 1.391(11)
C26 C27 1.394(10)
C26 H26 0.9300
C27 C28 1.517(11)
C28 C31 1.471(11)
C28 C29 1.566(11)
C29 H29 0.9800
C30 C31 1.469(11)
C30 C32 1.550(12)
C30 H30 0.9800
C31 H31A 0.9700
C31 H31B 0.9700
C32 H32A 0.9700
C32 H32B 0.9700
C34 C36 1.46(2)
C34 C37 1.50(2)
C34 C35 1.53(2)
C35 H35A 0.9601
C35 H35B 0.9601
C35 H35C 0.9601
C36 H36A 0.9600
C36 H36B 0.9600
C36 H36C 0.9600
C37 H37A 0.9600
C37 H37B 0.9600
C37 H37C 0.9600
C39 C40 1.50(2)
C39 C41 1.534(19)
C39 C42 1.55(2)
C40 H40A 0.9603
C40 H40B 0.9603
C40 H40C 0.9603
C41 H41A 0.9600
C41 H41B 0.9600
C41 H41C 0.9600
C42 H42A 0.9600
C42 H42B 0.9600
C42 H42C 0.9600

loop_
_geom_torsion_atom_site_label_1
_geom_torsion_atom_site_label_2
_geom_torsion_atom_site_label_3
_geom_torsion_atom_site_label_4
_geom_torsion
C12 N1 C1 C2 -35.5(13)
C8 N1 C1 C2 168.0(8)
C12 N1 C1 C6 145.3(8)
C8 N1 C1 C6 -11.2(9)
C6 C1 C2 C3 3.5(11)
N1 C1 C2 C3 -175.6(7)
C1 C2 C3 C4 2.2(11)
C1 C2 C3 Cl1 179.7(6)
C2 C3 C4 C5 -5.2(11)
Cl1 C3 C4 C5 177.4(6)
C2 C3 C4 C25 170.0(7)
Cl1 C3 C4 C25 -7.4(10)
C3 C4 C5 C6 2.6(11)
C25 C4 C5 C6 -172.7(7)
C2 C1 C6 C5 -6.0(11)
N1 C1 C6 C5 173.3(7)
C2 C1 C6 C7 174.3(7)
N1 C1 C6 C7 -6.5(9)
C4 C5 C6 C1 2.8(11)
C4 C5 C6 C7 -177.5(8)
C1 C6 C7 O1 -101.1(8)
C5 C6 C7 O1 79.1(10)
C1 C6 C7 C10 130.4(8)
C5 C6 C7 C10 -49.4(12)
C1 C6 C7 C8 20.1(8)
C5 C6 C7 C8 -159.7(8)
C12 N1 C8 N2 112.7(8)
C1 N1 C8 N2 -88.7(8)
C12 N1 C8 C7 -135.3(8)
C1 N1 C8 C7 23.3(9)
C17 N2 C8 N1 -49.8(12)
C9 N2 C8 N1 121.9(8)
C17 N2 C8 C7 -162.3(10)
C9 N2 C8 C7 9.4(10)
O1 C7 C8 N1 94.0(8)
C10 C7 C8 N1 -146.8(7)
C6 C7 C8 N1 -25.4(8)
O1 C7 C8 N2 -147.0(7)
C10 C7 C8 N2 -27.8(8)
C6 C7 C8 N2 93.6(8)
C17 N2 C9 C11 -52.1(14)
C8 N2 C9 C11 135.4(10)
C17 N2 C9 C10 -175.4(9)
C8 N2 C9 C10 12.1(10)
O1 C7 C10 C9 158.2(7)
C6 C7 C10 C9 -72.7(10)
C8 C7 C10 C9 36.5(9)
N2 C9 C10 C7 -30.8(9)
C11 C9 C10 C7 -156.7(8)
N2 C9 C11 O2 82.1(12)
C10 C9 C11 O2 -159.9(9)
C13 O4 C12 O3 10.6(14)
C13 O4 C12 N1 -171.7(7)
C1 N1 C12 O3 -155.8(9)
C8 N1 C12 O3 -1.9(14)
C1 N1 C12 O4 26.5(12)
C8 N1 C12 O4 -179.7(7)
C12 O4 C13 C15 61.8(11)
C12 O4 C13 C16 -179.2(8)
C12 O4 C13 C14 -62.2(12)
C18 O6 C17 O5 8(2)
C18 O6 C17 N2 -178.7(14)
C9 N2 C17 O5 -6.2(18)
C8 N2 C17 O5 165.0(11)
C9 N2 C17 O6 -179.2(9)
C8 N2 C17 O6 -8.1(16)
C17 O6 C18 C20 61(2)
C17 O6 C18 C21 162.0(13)
C17 O6 C18 C19 -60(2)
C33 N3 C22 C27 133.7(10)
C29 N3 C22 C27 -10.4(10)
C33 N3 C22 C23 -47.9(15)
C29 N3 C22 C23 168.0(9)
C27 C22 C23 C24 -3.7(13)
N3 C22 C23 C24 178.1(8)
C22 C23 C24 C25 0.0(14)
C22 C23 C24 Cl2 176.6(7)
C23 C24 C25 C26 1.5(13)
Cl2 C24 C25 C26 -175.1(6)
C23 C24 C25 C4 -175.2(9)
Cl2 C24 C25 C4 8.2(12)
C3 C4 C25 C26 -100.2(9)
C5 C4 C25 C26 74.9(10)
C3 C4 C25 C24 76.5(11)
C5 C4 C25 C24 -108.4(9)
C24 C25 C26 C27 0.6(12)
C4 C25 C26 C27 177.5(7)
C23 C22 C27 C26 5.8(13)
N3 C22 C27 C26 -175.8(7)
C23 C22 C27 C28 178.6(8)
N3 C22 C27 C28 -2.9(10)
C25 C26 C27 C22 -4.1(12)
C25 C26 C27 C28 -175.8(8)
C22 C27 C28 O7 -106.8(8)
C26 C27 C28 O7 65.3(11)
C22 C27 C28 C31 124.0(8)
C26 C27 C28 C31 -63.8(11)
C22 C27 C28 C29 14.0(9)
C26 C27 C28 C29 -173.9(8)
C38 N4 C29 N3 -67.0(10)
C30 N4 C29 N3 108.0(7)
C38 N4 C29 C28 177.2(7)
C30 N4 C29 C28 -7.7(8)
C33 N3 C29 N4 119.4(9)
C22 N3 C29 N4 -93.8(8)
C33 N3 C29 C28 -127.6(9)
C22 N3 C29 C28 19.1(9)
O7 C28 C29 N4 -137.7(7)
C31 C28 C29 N4 -15.4(8)
C27 C28 C29 N4 101.6(7)
O7 C28 C29 N3 101.2(8)
C31 C28 C29 N3 -136.5(7)
C27 C28 C29 N3 -19.5(9)
C38 N4 C30 C31 -157.4(8)
C29 N4 C30 C31 27.7(8)
C38 N4 C30 C32 -36.6(11)
C29 N4 C30 C32 148.5(7)
N4 C30 C31 C28 -36.8(7)
C32 C30 C31 C28 -160.3(6)
O7 C28 C31 C30 155.7(6)
C27 C28 C31 C30 -74.6(8)
C29 C28 C31 C30 32.6(8)
N4 C30 C32 O8 83.2(9)
C31 C30 C32 O8 -161.0(7)
C34 O10 C33 O9 14.9(19)
C34 O10 C33 N3 -169.7(10)
C22 N3 C33 O9 -147.3(11)
C29 N3 C33 O9 -7.3(16)
C22 N3 C33 O10 37.3(14)
C29 N3 C33 O10 177.3(8)
C33 O10 C34 C36 179.3(13)
C33 O10 C34 C37 -68.4(18)
C33 O10 C34 C35 55.1(17)
C39 O12 C38 O11 2.5(16)
C39 O12 C38 N4 -176.7(9)
C29 N4 C38 O11 169.1(9)
C30 N4 C38 O11 -5.3(14)
C29 N4 C38 O12 -11.7(11)
C30 N4 C38 O12 174.0(7)
C38 O12 C39 C40 -67.3(16)
C38 O12 C39 C41 177.4(10)
C38 O12 C39 C42 52.7(15)

loop_
_cod_related_entry_id
_cod_related_entry_database
_cod_related_entry_code
1 ChemSpider 21199692
